data_7040263
loop_
_publ_author_name
'Nair, Ashwin G.'
'McBurney, Roy T.'
'Walker, D. Barney'
'Page, Michael J.'
'Gatus, Mark R. D.'
'Bhadbhade, Mohan'
'Messerle, Barbara A.'

_publ_section_title
;
 Ruthenium(ii) complexes of hemilabile pincer ligands: synthesis and
 catalysing the transfer hydrogenation of ketones.
;
_journal_issue 36
_journal_name_full 'Dalton transactions (Cambridge, England : 2003)'
_journal_page_first 14335
_journal_page_last 14342
_journal_paper_doi 10.1039/c6dt02459a
_journal_volume 45
_journal_year 2016
_chemical_formula_moiety 'C21 H26 Cl N6 Ru, B5 H4 O10'
_chemical_formula_sum 'C21 H30 B5 Cl N6 O10 Ru'
_chemical_formula_weight 717.08
_space_group_crystal_system monoclinic
_space_group_IT_number 14
_space_group_name_Hall '-P 2yn'
_space_group_name_H-M_alt 'P 1 21/n 1'
_symmetry_space_group_name_Hall '-P 2yn'
_symmetry_space_group_name_H-M 'P 1 21/n 1'
_atom_sites_solution_hydrogens mixed
_audit_creation_date 2016-05-18
_audit_creation_method
;
Olex2 1.2
(compiled 2016.02.19 svn.r3266 for OlexSys, GUI svn.r5155)
;
_audit_update_record
;
2016-05-20 deposited with the CCDC.
2016-08-10 downloaded from the CCDC.
;
_cell_angle_alpha 90
_cell_angle_beta 101.366(2)
_cell_angle_gamma 90
_cell_formula_units_Z 4
_cell_length_a 11.3903(4)
_cell_length_b 11.8757(4)
_cell_length_c 23.6462(9)
_cell_measurement_reflns_used 9931
_cell_measurement_temperature 150.04
_cell_measurement_theta_max 27.005
_cell_measurement_theta_min 2.455
_cell_volume 3135.84(19)
_computing_cell_refinement 'SAINT v8.34A (Bruker, 2013)'
_computing_data_reduction 'SAINT v8.34A (Bruker, 2013)'
_computing_molecular_graphics 'Olex2 (Dolomanov et al., 2009)'
_computing_publication_material 'Olex2 (Dolomanov et al., 2009)'
_computing_structure_refinement 'XL (Sheldrick, 2008)'
_diffrn_ambient_temperature 150.04
_diffrn_measured_fraction_theta_full 0.997
_diffrn_measured_fraction_theta_max 0.995
_diffrn_measurement_device_type 'Bruker APEX-II CCD'
_diffrn_measurement_method '\f and \w scans'
_diffrn_radiation_type MoK\a
_diffrn_radiation_wavelength 0.71073
_diffrn_reflns_av_R_equivalents 0.0333
_diffrn_reflns_av_unetI/netI 0.0299
_diffrn_reflns_Laue_measured_fraction_full 0.997
_diffrn_reflns_Laue_measured_fraction_max 0.995
_diffrn_reflns_limit_h_max 14
_diffrn_reflns_limit_h_min -14
_diffrn_reflns_limit_k_max 15
_diffrn_reflns_limit_k_min -15
_diffrn_reflns_limit_l_max 29
_diffrn_reflns_limit_l_min -30
_diffrn_reflns_number 27698
_diffrn_reflns_point_group_measured_fraction_full 0.997
_diffrn_reflns_point_group_measured_fraction_max 0.995
_diffrn_reflns_theta_full 25.000
_diffrn_reflns_theta_max 27.029
_diffrn_reflns_theta_min 1.862
_diffrn_standards_number 0
_exptl_absorpt_coefficient_mu 0.645
_exptl_absorpt_correction_T_max 0.7455
_exptl_absorpt_correction_T_min 0.6603
_exptl_absorpt_correction_type multi-scan
_exptl_absorpt_process_details
;
SADABS-2014/4 (Bruker,2014/4) was used for absorption correction.
wR2(int) was 0.1317 before and 0.0450 after correction.
The Ratio of minimum to maximum transmission is 0.8857.
The \l/2 correction factor is 0.00150.
;
_exptl_crystal_colour 'yellowish orange'
_exptl_crystal_colour_modifier yellowish
_exptl_crystal_colour_primary orange
_exptl_crystal_density_diffrn 1.519
_exptl_crystal_description plate
_exptl_crystal_F_000 1456
_exptl_crystal_size_max 0.211
_exptl_crystal_size_mid 0.165
_exptl_crystal_size_min 0.058
_refine_diff_density_max 1.100
_refine_diff_density_min -0.809
_refine_diff_density_rms 0.092
_refine_ls_extinction_method none
_refine_ls_goodness_of_fit_ref 1.012
_refine_ls_hydrogen_treatment mixed
_refine_ls_matrix_type full
_refine_ls_number_parameters 413
_refine_ls_number_reflns 6823
_refine_ls_number_restraints 6
_refine_ls_restrained_S_all 1.013
_refine_ls_R_factor_all 0.0431
_refine_ls_R_factor_gt 0.0358
_refine_ls_shift/su_max 0.002
_refine_ls_shift/su_mean 0.000
_refine_ls_structure_factor_coef Fsqd
_refine_ls_weighting_details 'w=1/[\s^2^(Fo^2^)+(0.0699P)^2^+1.7077P] where P=(Fo^2^+2Fc^2^)/3'
_refine_ls_weighting_scheme calc
_refine_ls_wR_factor_gt 0.1061
_refine_ls_wR_factor_ref 0.1109
_reflns_Friedel_coverage 0.000
_reflns_number_gt 5718
_reflns_number_total 6823
_reflns_threshold_expression 'I > 2\s(I)'
_cod_data_source_file c6dt02459a2.cif
_cod_data_source_block p21byn_a
_cod_depositor_comments 'Adding full bibliography for 7040259--7040264.cif.'
_cod_database_code 7040263
_shelx_space_group_comment
;
The symmetry employed for this shelxl refinement is uniquely defined
by the following loop, which should always be used as a source of
symmetry information in preference to the above space-group names.
They are only intended as comments.
;
_olex2_refinement_description
;
1. Fixed Uiso
 At 1.2 times of:
  All C(H) groups, All C(H,H) groups
 At 1.5 times of:
  All C(H,H,H) groups, All O(H) groups
2. Restrained distances
 O9-H9 = O4-H4 = O3AA-H3AA
 0.9 with sigma of 0.02
 B2-H4 \\sim B5-H9 \\sim H3AA-B3
 with sigma of 0.02
3.a Ternary CH refined with riding coordinates:
 C8D(H8D)
3.b Secondary CH2 refined with riding coordinates:
 C0AA(H0AA,H0AB), C1AA(H1AA,H1AB)
3.c Aromatic/amide H refined with riding coordinates:
 C1A(H1A), C1C(H1C), C2A(H2A), C2B(H2B), C2C(H2C), C2D(H2D), C3A(H3A),
 C3B(H3B), C3C(H3C), C3D(H3D), C5D(H5D), C6D(H6D)
3.d Idealised Me refined as rotating group:
 C7D(H7DA,H7DB,H7DC), C9D(H9DA,H9DB,H9DC), C10D(H10A,H10B,H10C)
3.e Idealised tetrahedral OH refined as rotating group:
 O10(H10)
;
_shelx_shelxl_version_number 2014/7
_olex2_submission_special_instructions 'No special instructions were received'

loop_
_space_group_symop_operation_xyz
'x, y, z'
'-x+1/2, y+1/2, -z+1/2'
'-x, -y, -z'
'x-1/2, -y-1/2, z-1/2'

loop_
_atom_site_label
_atom_site_type_symbol
_atom_site_fract_x
_atom_site_fract_y
_atom_site_fract_z
_atom_site_U_iso_or_equiv
_atom_site_adp_type
_atom_site_occupancy
_atom_site_site_symmetry_order
_atom_site_calc_flag
_atom_site_refinement_flags_posn
Ru01 Ru 0.57355(2) 0.29811(2) 0.31064(2) 0.02340(9) Uani 1 1 d .
Cl02 Cl 0.58162(6) 0.09562(5) 0.30758(3) 0.03468(16) Uani 1 1 d .
N1A N 0.78771(18) 0.33888(18) 0.25307(9) 0.0279(4) Uani 1 1 d .
N1B N 0.83493(18) 0.34497(17) 0.35528(9) 0.0263(4) Uani 1 1 d .
N1C N 0.75778(19) 0.07087(18) 0.46613(9) 0.0306(5) Uani 1 1 d .
N2A N 0.67860(19) 0.29028(15) 0.24774(9) 0.0257(4) Uani 1 1 d .
N2B N 0.77388(18) 0.24582(17) 0.41826(9) 0.0261(4) Uani 1 1 d .
N2C N 0.8141(2) 0.0546(2) 0.52136(10) 0.0416(6) Uani 1 1 d .
C0AA C 0.8336(2) 0.4089(2) 0.30282(11) 0.0298(5) Uani 1 1 d .
H0AA H 0.9157 0.4343 0.3014 0.036 Uiso 1 1 calc R
H0AB H 0.7824 0.4763 0.3024 0.036 Uiso 1 1 calc R
C1A C 0.6590(2) 0.2380(2) 0.19679(11) 0.0302(5) Uani 1 1 d .
H1A H 0.5892 0.1958 0.1813 0.036 Uiso 1 1 calc R
C1B C 0.7358(2) 0.29450(18) 0.36628(11) 0.0240(5) Uani 1 1 d .
C1C C 0.8604(3) -0.0474(3) 0.52158(13) 0.0501(8) Uani 1 1 d .
H1C H 0.9049 -0.0831 0.5550 0.060 Uiso 1 1 calc R
C1D C 0.4085(3) 0.2962(2) 0.34830(13) 0.0346(6) Uani 1 1 d .
C1AA C 0.6993(2) 0.1772(2) 0.44914(11) 0.0302(5) Uani 1 1 d .
H1AA H 0.6859 0.2181 0.4838 0.036 Uiso 1 1 calc R
H1AB H 0.6204 0.1633 0.4239 0.036 Uiso 1 1 calc R
C2A C 0.7557(3) 0.2540(2) 0.16967(12) 0.0356(6) Uani 1 1 d .
H2A H 0.7643 0.2260 0.1331 0.043 Uiso 1 1 calc R
C2B C 0.9341(2) 0.3282(2) 0.39939(11) 0.0302(5) Uani 1 1 d .
H2B H 1.0133 0.3550 0.4009 0.036 Uiso 1 1 calc R
C2C C 0.8366(3) -0.0966(2) 0.46720(14) 0.0473(7) Uani 1 1 d .
H2C H 0.8612 -0.1685 0.4564 0.057 Uiso 1 1 calc R
C2D C 0.3746(2) 0.2909(2) 0.28680(13) 0.0347(6) Uani 1 1 d .
H2D H 0.3246 0.2312 0.2696 0.042 Uiso 1 1 calc R
C3A C 0.8361(3) 0.3186(2) 0.20692(12) 0.0331(6) Uani 1 1 d .
H3A H 0.9119 0.3440 0.2010 0.040 Uiso 1 1 calc R
C3B C 0.8947(2) 0.2667(2) 0.43909(11) 0.0307(5) Uani 1 1 d .
H3B H 0.9407 0.2418 0.4749 0.037 Uiso 1 1 calc R
C3C C 0.7702(3) -0.0188(2) 0.43288(12) 0.0384(6) Uani 1 1 d .
H3C H 0.7384 -0.0263 0.3928 0.046 Uiso 1 1 calc R
C3D C 0.4131(2) 0.3707(2) 0.25181(12) 0.0326(6) Uani 1 1 d .
H3D H 0.3881 0.3660 0.2111 0.039 Uiso 1 1 calc R
C4D C 0.4905(2) 0.4604(2) 0.27674(12) 0.0320(6) Uani 1 1 d .
C5D C 0.5253(2) 0.4651(2) 0.33704(12) 0.0343(6) Uani 1 1 d .
H5D H 0.5777 0.5231 0.3544 0.041 Uiso 1 1 calc R
C6D C 0.4831(2) 0.3839(2) 0.37235(12) 0.0357(6) Uani 1 1 d .
H6D H 0.5061 0.3896 0.4131 0.043 Uiso 1 1 calc R
C7D C 0.3624(3) 0.2111(3) 0.38554(16) 0.0497(8) Uani 1 1 d .
H7DA H 0.3688 0.1355 0.3698 0.075 Uiso 1 1 calc GR
H7DB H 0.2783 0.2274 0.3862 0.075 Uiso 1 1 calc GR
H7DC H 0.4099 0.2150 0.4248 0.075 Uiso 1 1 calc GR
C8D C 0.5256(3) 0.5553(2) 0.24073(12) 0.0374(6) Uani 1 1 d .
H8D H 0.5986 0.5921 0.2637 0.045 Uiso 1 1 calc R
C9D C 0.4225(3) 0.6416(3) 0.23364(19) 0.0605(10) Uani 1 1 d .
H9DA H 0.3493 0.6075 0.2116 0.091 Uiso 1 1 calc GR
H9DB H 0.4435 0.7080 0.2131 0.091 Uiso 1 1 calc GR
H9DC H 0.4092 0.6641 0.2718 0.091 Uiso 1 1 calc GR
C10D C 0.5536(3) 0.5226(3) 0.18303(14) 0.0492(8) Uani 1 1 d .
H10A H 0.6266 0.4768 0.1891 0.074 Uiso 1 1 calc GR
H10B H 0.5656 0.5907 0.1615 0.074 Uiso 1 1 calc GR
H10C H 0.4867 0.4791 0.1611 0.074 Uiso 1 1 calc GR
O1AA O 0.86385(14) 0.50251(15) 0.51498(8) 0.0292(4) Uani 1 1 d .
O2AA O 0.72810(14) 0.61682(15) 0.45034(8) 0.0308(4) Uani 1 1 d .
O0AA O 0.65293(14) 0.50459(15) 0.51868(8) 0.0303(4) Uani 1 1 d .
O4 O 0.92739(15) 0.60540(16) 0.44041(8) 0.0339(4) Uani 1 1 d D
H4 H 0.9948(16) 0.574(2) 0.4554(12) 0.043(9) Uiso 1 1 d D
O3AA O 0.52449(15) 0.62007(16) 0.45124(8) 0.0334(4) Uani 1 1 d D
H3AA H 0.4683(18) 0.587(3) 0.4640(15) 0.068(12) Uiso 1 1 d D
O6 O 0.77752(14) 0.35116(14) 0.55875(7) 0.0268(4) Uani 1 1 d .
O7 O 0.80306(15) 0.53442(15) 0.60444(8) 0.0323(4) Uani 1 1 d .
O8 O 0.8460(2) 0.36771(18) 0.66023(8) 0.0522(6) Uani 1 1 d .
O9 O 0.8362(3) 0.19151(17) 0.61714(10) 0.0573(7) Uani 1 1 d D
H9 H 0.816(3) 0.160(2) 0.5815(10) 0.065(11) Uiso 1 1 d D
O10 O 0.8777(2) 0.5461(2) 0.70383(10) 0.0592(7) Uani 1 1 d .
H10 H 0.8426 0.5249 0.7300 0.089 Uiso 1 1 calc GR
B1 B 0.7736(2) 0.4727(2) 0.55008(13) 0.0268(6) Uani 1 1 d .
B2 B 0.8418(2) 0.5729(2) 0.46982(12) 0.0247(5) Uani 1 1 d D
B3 B 0.6345(2) 0.5798(2) 0.47504(12) 0.0260(5) Uani 1 1 d D
B4 B 0.8390(3) 0.4830(3) 0.65524(13) 0.0363(7) Uani 1 1 d .
B5 B 0.8184(3) 0.3038(3) 0.61040(14) 0.0368(7) Uani 1 1 d D

loop_
_atom_site_aniso_label
_atom_site_aniso_U_11
_atom_site_aniso_U_22
_atom_site_aniso_U_33
_atom_site_aniso_U_23
_atom_site_aniso_U_13
_atom_site_aniso_U_12
Ru01 0.02620(13) 0.02165(13) 0.01947(13) -0.00243(7) -0.00252(8) -0.00022(7)
Cl02 0.0492(4) 0.0227(3) 0.0281(3) -0.0017(2) -0.0023(3) -0.0004(2)
N1A 0.0331(11) 0.0246(10) 0.0248(10) -0.0006(9) 0.0025(8) -0.0007(8)
N1B 0.0300(10) 0.0242(10) 0.0216(10) -0.0005(8) -0.0030(8) -0.0010(8)
N1C 0.0368(12) 0.0290(11) 0.0228(10) 0.0024(8) -0.0024(9) -0.0023(9)
N2A 0.0293(11) 0.0217(9) 0.0233(11) -0.0003(8) -0.0015(8) 0.0023(8)
N2B 0.0290(10) 0.0257(10) 0.0204(10) -0.0006(8) -0.0030(8) -0.0024(8)
N2C 0.0572(16) 0.0366(13) 0.0247(12) 0.0028(10) -0.0073(11) 0.0049(11)
C0AA 0.0361(13) 0.0238(11) 0.0271(13) 0.0017(10) 0.0005(10) -0.0056(10)
C1A 0.0398(14) 0.0246(12) 0.0237(13) -0.0009(10) 0.0001(10) 0.0051(10)
C1B 0.0273(12) 0.0216(11) 0.0207(12) -0.0030(9) -0.0009(9) 0.0003(8)
C1C 0.071(2) 0.0356(15) 0.0344(16) 0.0074(13) -0.0128(15) 0.0065(14)
C1D 0.0299(14) 0.0392(15) 0.0356(15) -0.0023(11) 0.0083(12) 0.0030(10)
C1AA 0.0337(13) 0.0315(12) 0.0228(12) 0.0036(10) -0.0011(10) -0.0014(10)
C2A 0.0514(16) 0.0276(13) 0.0275(13) 0.0014(11) 0.0072(12) 0.0099(12)
C2B 0.0267(12) 0.0300(12) 0.0294(13) -0.0033(11) -0.0052(10) -0.0031(10)
C2C 0.0580(19) 0.0300(14) 0.0468(18) -0.0021(13) -0.0068(15) 0.0017(13)
C2D 0.0240(13) 0.0381(15) 0.0398(16) -0.0044(12) 0.0006(11) -0.0034(10)
C3A 0.0400(15) 0.0296(12) 0.0306(14) 0.0058(11) 0.0093(12) 0.0049(11)
C3B 0.0308(13) 0.0320(12) 0.0239(12) -0.0035(10) -0.0079(10) -0.0003(10)
C3C 0.0466(16) 0.0325(13) 0.0309(14) -0.0038(11) -0.0048(12) -0.0044(12)
C3D 0.0272(12) 0.0367(14) 0.0300(13) -0.0034(11) -0.0038(10) 0.0056(10)
C4D 0.0267(12) 0.0281(12) 0.0376(14) -0.0033(11) -0.0028(11) 0.0078(10)
C5D 0.0365(14) 0.0287(12) 0.0349(14) -0.0095(11) 0.0003(11) 0.0052(11)
C6D 0.0400(15) 0.0381(14) 0.0282(13) -0.0081(11) 0.0047(11) 0.0070(12)
C7D 0.0443(18) 0.058(2) 0.049(2) 0.0066(15) 0.0141(15) -0.0012(14)
C8D 0.0379(14) 0.0272(12) 0.0418(16) 0.0025(11) -0.0050(12) 0.0039(11)
C9D 0.056(2) 0.0393(17) 0.083(3) 0.0121(17) 0.0051(19) 0.0154(15)
C10D 0.066(2) 0.0365(15) 0.0424(17) 0.0126(14) 0.0046(15) 0.0019(14)
O1AA 0.0176(8) 0.0362(9) 0.0343(10) 0.0090(8) 0.0063(7) 0.0030(7)
O2AA 0.0194(8) 0.0365(9) 0.0370(10) 0.0109(8) 0.0066(7) 0.0026(7)
O0AA 0.0165(8) 0.0405(10) 0.0339(10) 0.0099(8) 0.0052(7) -0.0002(7)
O4 0.0209(8) 0.0429(10) 0.0392(10) 0.0160(9) 0.0088(8) 0.0041(8)
O3AA 0.0207(8) 0.0394(10) 0.0393(10) 0.0086(8) 0.0039(7) 0.0009(7)
O6 0.0252(8) 0.0313(9) 0.0225(8) 0.0015(7) 0.0013(6) -0.0024(7)
O7 0.0263(9) 0.0323(9) 0.0381(10) -0.0050(8) 0.0059(8) -0.0001(7)
O8 0.0847(17) 0.0441(12) 0.0231(10) -0.0008(9) -0.0007(10) -0.0185(11)
O9 0.100(2) 0.0361(12) 0.0263(12) 0.0063(9) -0.0113(12) -0.0013(11)
O10 0.0653(16) 0.0707(16) 0.0470(13) -0.0289(12) 0.0240(12) -0.0317(13)
B1 0.0164(12) 0.0309(13) 0.0327(15) 0.0036(12) 0.0040(10) -0.0002(10)
B2 0.0186(12) 0.0238(12) 0.0315(14) 0.0004(11) 0.0047(10) -0.0013(10)
B3 0.0201(12) 0.0265(13) 0.0305(14) -0.0022(11) 0.0031(10) -0.0012(10)
B4 0.0343(16) 0.0479(18) 0.0280(15) -0.0049(13) 0.0093(12) -0.0128(13)
B5 0.0445(18) 0.0397(18) 0.0237(15) 0.0035(12) 0.0005(13) -0.0053(13)

loop_
_atom_type_symbol
_atom_type_description
_atom_type_scat_dispersion_real
_atom_type_scat_dispersion_imag
_atom_type_scat_source
C C 0.0033 0.0016 'International Tables Vol C Tables 4.2.6.8 and 6.1.1.4'
H H 0.0000 0.0000 'International Tables Vol C Tables 4.2.6.8 and 6.1.1.4'
B B 0.0013 0.0007 'International Tables Vol C Tables 4.2.6.8 and 6.1.1.4'
Cl Cl 0.1484 0.1585 'International Tables Vol C Tables 4.2.6.8 and 6.1.1.4'
N N 0.0061 0.0033 'International Tables Vol C Tables 4.2.6.8 and 6.1.1.4'
O O 0.0106 0.0060 'International Tables Vol C Tables 4.2.6.8 and 6.1.1.4'
Ru Ru -1.2594 0.8363 'International Tables Vol C Tables 4.2.6.8 and 6.1.1.4'

loop_
_geom_angle_atom_site_label_1
_geom_angle_atom_site_label_2
_geom_angle_atom_site_label_3
_geom_angle
N2A Ru01 Cl02 84.46(5)
N2A Ru01 C1D 158.40(10)
N2A Ru01 C2D 121.05(10)
N2A Ru01 C3D 94.98(9)
N2A Ru01 C4D 92.56(9)
N2A Ru01 C5D 117.17(9)
N2A Ru01 C6D 154.74(9)
C1B Ru01 Cl02 87.90(6)
C1B Ru01 N2A 83.41(9)
C1B Ru01 C1D 117.90(11)
C1B Ru01 C2D 155.09(11)
C1B Ru01 C3D 158.45(9)
C1B Ru01 C4D 121.03(9)
C1B Ru01 C5D 94.68(9)
C1B Ru01 C6D 93.74(10)
C1D Ru01 Cl02 92.40(7)
C1D Ru01 C3D 66.65(10)
C2D Ru01 Cl02 89.83(7)
C2D Ru01 C1D 37.42(11)
C2D Ru01 C3D 36.13(10)
C3D Ru01 Cl02 113.40(7)
C4D Ru01 Cl02 150.46(7)
C4D Ru01 C1D 79.69(10)
C4D Ru01 C2D 66.60(10)
C4D Ru01 C3D 37.45(9)
C5D Ru01 Cl02 158.37(8)
C5D Ru01 C1D 67.42(10)
C5D Ru01 C2D 78.83(10)
C5D Ru01 C3D 66.87(10)
C5D Ru01 C4D 37.13(10)
C5D Ru01 C6D 37.85(10)
C6D Ru01 Cl02 120.61(8)
C6D Ru01 C1D 36.65(10)
C6D Ru01 C2D 66.33(10)
C6D Ru01 C3D 78.56(10)
C6D Ru01 C4D 67.39(10)
N2A N1A C0AA 119.8(2)
C3A N1A N2A 111.4(2)
C3A N1A C0AA 128.6(2)
C1B N1B C0AA 122.0(2)
C1B N1B C2B 112.2(2)
C2B N1B C0AA 125.8(2)
N2C N1C C1AA 119.9(2)
C3C N1C N2C 111.5(2)
C3C N1C C1AA 128.5(2)
N1A N2A Ru01 124.03(16)
C1A N2A Ru01 130.32(18)
C1A N2A N1A 105.6(2)
C1B N2B C1AA 125.2(2)
C1B N2B C3B 111.4(2)
C3B N2B C1AA 123.5(2)
C1C N2C N1C 104.4(2)
N1A C0AA H0AA 109.8
N1A C0AA H0AB 109.8
N1B C0AA N1A 109.54(19)
N1B C0AA H0AA 109.8
N1B C0AA H0AB 109.8
H0AA C0AA H0AB 108.2
N2A C1A H1A 124.9
N2A C1A C2A 110.2(2)
C2A C1A H1A 124.9
N1B C1B Ru01 123.44(17)
N1B C1B N2B 103.6(2)
N2B C1B Ru01 132.94(18)
N2C C1C H1C 123.9
N2C C1C C2C 112.1(3)
C2C C1C H1C 123.9
C2D C1D Ru01 71.00(15)
C2D C1D C7D 120.8(3)
C6D C1D Ru01 70.21(15)
C6D C1D C2D 117.9(3)
C6D C1D C7D 121.3(3)
C7D C1D Ru01 131.3(2)
N1C C1AA N2B 110.0(2)
N1C C1AA H1AA 109.7
N1C C1AA H1AB 109.7
N2B C1AA H1AA 109.7
N2B C1AA H1AB 109.7
H1AA C1AA H1AB 108.2
C1A C2A H2A 127.2
C3A C2A C1A 105.6(2)
C3A C2A H2A 127.2
N1B C2B H2B 127.2
C3B C2B N1B 105.6(2)
C3B C2B H2B 127.2
C1C C2C H2C 127.7
C3C C2C C1C 104.6(3)
C3C C2C H2C 127.7
Ru01 C2D H2D 129.2
C1D C2D Ru01 71.58(16)
C1D C2D H2D 119.2
C3D C2D Ru01 72.48(15)
C3D C2D C1D 121.6(2)
C3D C2D H2D 119.2
N1A C3A C2A 107.1(2)
N1A C3A H3A 126.5
C2A C3A H3A 126.5
N2B C3B H3B 126.4
C2B C3B N2B 107.2(2)
C2B C3B H3B 126.4
N1C C3C C2C 107.4(2)
N1C C3C H3C 126.3
C2C C3C H3C 126.3
Ru01 C3D H3D 130.7
C2D C3D Ru01 71.39(15)
C2D C3D H3D 119.9
C2D C3D C4D 120.3(2)
C4D C3D Ru01 70.75(14)
C4D C3D H3D 119.9
C3D C4D Ru01 71.81(14)
C3D C4D C8D 122.1(2)
C5D C4D Ru01 69.71(14)
C5D C4D C3D 118.3(2)
C5D C4D C8D 119.3(2)
C8D C4D Ru01 134.99(18)
Ru01 C5D H5D 127.7
C4D C5D Ru01 73.16(14)
C4D C5D H5D 119.7
C4D C5D C6D 120.7(2)
C6D C5D Ru01 71.63(15)
C6D C5D H5D 119.7
Ru01 C6D H6D 129.4
C1D C6D Ru01 73.14(16)
C1D C6D C5D 121.2(3)
C1D C6D H6D 119.4
C5D C6D Ru01 70.52(15)
C5D C6D H6D 119.4
C1D C7D H7DA 109.5
C1D C7D H7DB 109.5
C1D C7D H7DC 109.5
H7DA C7D H7DB 109.5
H7DA C7D H7DC 109.5
H7DB C7D H7DC 109.5
C4D C8D H8D 107.6
C4D C8D C9D 106.0(2)
C9D C8D H8D 107.6
C10D C8D C4D 116.3(2)
C10D C8D H8D 107.6
C10D C8D C9D 111.4(3)
C8D C9D H9DA 109.5
C8D C9D H9DB 109.5
C8D C9D H9DC 109.5
H9DA C9D H9DB 109.5
H9DA C9D H9DC 109.5
H9DB C9D H9DC 109.5
C8D C10D H10A 109.5
C8D C10D H10B 109.5
C8D C10D H10C 109.5
H10A C10D H10B 109.5
H10A C10D H10C 109.5
H10B C10D H10C 109.5
B2 O1AA B1 123.51(19)
B3 O2AA B2 119.1(2)
B3 O0AA B1 122.91(19)
B2 O4 H4 109.7(17)
B3 O3AA H3AA 113(2)
B5 O6 B1 122.6(2)
B4 O7 B1 122.5(2)
B4 O8 B5 118.2(2)
B5 O9 H9 106.8(19)
B4 O10 H10 109.5
O0AA B1 O1AA 109.6(2)
O6 B1 O1AA 108.0(2)
O6 B1 O0AA 108.9(2)
O6 B1 O7 112.2(2)
O7 B1 O1AA 107.94(19)
O7 B1 O0AA 110.1(2)
O1AA B2 O2AA 121.0(2)
O1AA B2 O4 122.9(2)
O4 B2 O2AA 116.1(2)
O0AA B3 O2AA 121.1(2)
O0AA B3 O3AA 122.9(2)
O3AA B3 O2AA 116.0(2)
O7 B4 O8 122.3(3)
O7 B4 O10 119.6(3)
O10 B4 O8 118.0(3)
O6 B5 O8 121.7(3)
O6 B5 O9 122.5(3)
O9 B5 O8 115.8(3)

loop_
_geom_bond_atom_site_label_1
_geom_bond_atom_site_label_2
_geom_bond_distance
Ru01 Cl02 2.4081(7)
Ru01 N2A 2.087(2)
Ru01 C1B 2.047(2)
Ru01 C1D 2.234(3)
Ru01 C2D 2.226(3)
Ru01 C3D 2.240(2)
Ru01 C4D 2.226(2)
Ru01 C5D 2.181(2)
Ru01 C6D 2.196(3)
N1A N2A 1.353(3)
N1A C0AA 1.451(3)
N1A C3A 1.338(3)
N1B C0AA 1.452(3)
N1B C1B 1.348(3)
N1B C2B 1.393(3)
N1C N2C 1.351(3)
N1C C1AA 1.447(3)
N1C C3C 1.348(4)
N2A C1A 1.335(3)
N2B C1B 1.350(3)
N2B C1AA 1.471(3)
N2B C3B 1.390(3)
N2C C1C 1.321(4)
C0AA H0AA 0.9900
C0AA H0AB 0.9900
C1A H1A 0.9500
C1A C2A 1.392(4)
C1C H1C 0.9500
C1C C2C 1.389(4)
C1D C2D 1.431(4)
C1D C6D 1.393(4)
C1D C7D 1.501(4)
C1AA H1AA 0.9900
C1AA H1AB 0.9900
C2A H2A 0.9500
C2A C3A 1.373(4)
C2B H2B 0.9500
C2B C3B 1.335(4)
C2C H2C 0.9500
C2C C3C 1.356(4)
C2D H2D 0.9500
C2D C3D 1.385(4)
C3A H3A 0.9500
C3B H3B 0.9500
C3C H3C 0.9500
C3D H3D 0.9500
C3D C4D 1.434(4)
C4D C5D 1.404(4)
C4D C8D 1.513(4)
C5D H5D 0.9500
C5D C6D 1.420(4)
C6D H6D 0.9500
C7D H7DA 0.9800
C7D H7DB 0.9800
C7D H7DC 0.9800
C8D H8D 1.0000
C8D C9D 1.542(4)
C8D C10D 1.512(4)
C9D H9DA 0.9800
C9D H9DB 0.9800
C9D H9DC 0.9800
C10D H10A 0.9800
C10D H10B 0.9800
C10D H10C 0.9800
O1AA B1 1.485(3)
O1AA B2 1.341(3)
O2AA B2 1.388(3)
O2AA B3 1.385(3)
O0AA B1 1.477(3)
O0AA B3 1.350(3)
O4 H4 0.864(17)
O4 B2 1.360(3)
O3AA H3AA 0.857(17)
O3AA B3 1.355(3)
O6 B1 1.457(3)
O6 B5 1.342(4)
O7 B1 1.460(3)
O7 B4 1.338(4)
O8 B4 1.375(4)
O8 B5 1.384(4)
O9 H9 0.909(18)
O9 B5 1.354(4)
O10 H10 0.8400
O10 B4 1.370(4)

loop_
_geom_torsion_atom_site_label_1
_geom_torsion_atom_site_label_2
_geom_torsion_atom_site_label_3
_geom_torsion_atom_site_label_4
_geom_torsion
Ru01 N2A C1A C2A -178.64(17)
Ru01 C1D C2D C3D -54.7(2)
Ru01 C1D C6D C5D 53.8(2)
Ru01 C2D C3D C4D -53.2(2)
Ru01 C3D C4D C5D -53.7(2)
Ru01 C3D C4D C8D 132.2(2)
Ru01 C4D C5D C6D -55.8(2)
Ru01 C4D C8D C9D 179.7(2)
Ru01 C4D C8D C10D 55.3(4)
Ru01 C5D C6D C1D -55.0(2)
N1A N2A C1A C2A -0.3(3)
N1B C2B C3B N2B 0.9(3)
N1C N2C C1C C2C 1.0(4)
N2A N1A C0AA N1B 56.2(3)
N2A N1A C3A C2A 0.0(3)
N2A C1A C2A C3A 0.3(3)
N2C N1C C1AA N2B 102.6(3)
N2C N1C C3C C2C 0.1(3)
N2C C1C C2C C3C -0.9(4)
C0AA N1A N2A Ru01 -5.2(3)
C0AA N1A N2A C1A 176.4(2)
C0AA N1A C3A C2A -175.7(2)
C0AA N1B C1B Ru01 1.4(3)
C0AA N1B C1B N2B -179.6(2)
C0AA N1B C2B C3B 179.1(2)
C1A C2A C3A N1A -0.2(3)
C1B N1B C0AA N1A -55.1(3)
C1B N1B C2B C3B -0.7(3)
C1B N2B C1AA N1C 128.4(2)
C1B N2B C3B C2B -0.8(3)
C1C C2C C3C N1C 0.5(4)
C1D C2D C3D Ru01 54.3(2)
C1D C2D C3D C4D 1.2(4)
C1AA N1C N2C C1C -177.8(3)
C1AA N1C C3C C2C 177.0(3)
C1AA N2B C1B Ru01 0.5(4)
C1AA N2B C1B N1B -178.4(2)
C1AA N2B C3B C2B 178.0(2)
C2B N1B C0AA N1A 125.1(2)
C2B N1B C1B Ru01 -178.80(17)
C2B N1B C1B N2B 0.2(3)
C2D C1D C6D Ru01 -54.4(2)
C2D C1D C6D C5D -0.6(4)
C2D C3D C4D Ru01 53.5(2)
C2D C3D C4D C5D -0.2(4)
C2D C3D C4D C8D -174.3(2)
C3A N1A N2A Ru01 178.66(16)
C3A N1A N2A C1A 0.2(3)
C3A N1A C0AA N1B -128.4(3)
C3B N2B C1B Ru01 179.23(18)
C3B N2B C1B N1B 0.3(3)
C3B N2B C1AA N1C -50.2(3)
C3C N1C N2C C1C -0.6(3)
C3C N1C C1AA N2B -74.1(3)
C3D C4D C5D Ru01 54.7(2)
C3D C4D C5D C6D -1.1(4)
C3D C4D C8D C9D 83.6(3)
C3D C4D C8D C10D -40.8(4)
C4D C5D C6D Ru01 56.5(2)
C4D C5D C6D C1D 1.5(4)
C5D C4D C8D C9D -90.4(3)
C5D C4D C8D C10D 145.2(3)
C6D C1D C2D Ru01 54.0(2)
C6D C1D C2D C3D -0.7(4)
C7D C1D C2D Ru01 -127.4(3)
C7D C1D C2D C3D 177.9(3)
C7D C1D C6D Ru01 127.0(3)
C7D C1D C6D C5D -179.2(3)
C8D C4D C5D Ru01 -131.1(2)
C8D C4D C5D C6D 173.1(2)
B1 O1AA B2 O2AA -4.7(4)
B1 O1AA B2 O4 175.5(2)
B1 O0AA B3 O2AA 11.6(4)
B1 O0AA B3 O3AA -171.1(2)
B1 O6 B5 O8 8.0(4)
B1 O6 B5 O9 -171.4(3)
B1 O7 B4 O8 -2.8(4)
B1 O7 B4 O10 172.9(2)
B2 O1AA B1 O0AA 15.8(3)
B2 O1AA B1 O6 134.4(2)
B2 O1AA B1 O7 -104.1(3)
B2 O2AA B3 O0AA 2.0(4)
B2 O2AA B3 O3AA -175.5(2)
B3 O2AA B2 O1AA -5.4(4)
B3 O2AA B2 O4 174.5(2)
B3 O0AA B1 O1AA -19.2(3)
B3 O0AA B1 O6 -137.2(2)
B3 O0AA B1 O7 99.4(3)
B4 O7 B1 O1AA -113.7(3)
B4 O7 B1 O0AA 126.7(2)
B4 O7 B1 O6 5.3(3)
B4 O8 B5 O6 -4.7(5)
B4 O8 B5 O9 174.7(3)
B5 O6 B1 O1AA 111.1(3)
B5 O6 B1 O0AA -129.9(3)
B5 O6 B1 O7 -7.8(3)
B5 O8 B4 O7 2.1(4)
B5 O8 B4 O10 -173.7(3)

loop_
_smtbx_masks_void_nr
_smtbx_masks_void_average_x
_smtbx_masks_void_average_y
_smtbx_masks_void_average_z
_smtbx_masks_void_volume
_smtbx_masks_void_count_electrons
1 0.000 0.500 0.000 157.2 75.2
2 0.500 0.000 0.500 157.2 75.2
